data_4507623
loop_
_publ_author_name
'Karanam, Maheswararao'
'Choudhury, Angshuman Roy'

_publ_section_title
;
 Structural Landscape of Pure Enrofloxacin and Its Novel Salts: Enhanced
 Solubility for Better Pharmaceutical Applicability
;
_journal_issue 4
_journal_name_full 'Crystal Growth &amp; Design'
_journal_page_first 1626
_journal_paper_doi 10.1021/cg301831s
_journal_volume 13
_journal_year 2013
_chemical_formula_moiety 'C19 H23 F N3 O3, C4 H3 O4'
_chemical_formula_sum 'C23 H26 F N3 O7'
_chemical_formula_weight 475.47
_chemical_name_systematic
;
 ?
;
_space_group_crystal_system triclinic
_space_group_IT_number 2
_space_group_name_Hall '-P 1'
_space_group_name_H-M_alt 'P -1'
_symmetry_space_group_name_Hall '-P 1'
_symmetry_space_group_name_H-M 'P -1'
_atom_sites_solution_hydrogens geom
_atom_sites_solution_primary direct
_atom_sites_solution_secondary difmap
_audit_creation_date 2012-10-29T20:28:23-00:00
_audit_creation_method 'WinGX routine CIF_UPDATE'
_cell_angle_alpha 87.337(7)
_cell_angle_beta 75.913(7)
_cell_angle_gamma 84.671(7)
_cell_formula_units_Z 2
_cell_length_a 7.0956(7)
_cell_length_b 12.4527(12)
_cell_length_c 13.0720(15)
_cell_measurement_reflns_used 630
_cell_measurement_temperature 298
_cell_measurement_theta_max 18.44
_cell_measurement_theta_min 2.33
_cell_volume 1115.1(2)
_computing_data_reduction 'SAINT v7.68A (Bruker, 2009)'
_computing_molecular_graphics
;
O. V. Dolomanov, L. J. Bourhis, R. J. Gildea, J. A. K. Howard and H. Puschmann,
OLEX2: a complete structure solution, refinement and analysis program.
        J. Appl. Cryst. (2009). 42, 339-341.
;
_computing_publication_material
;
O. V. Dolomanov, L. J. Bourhis, R. J. Gildea, J. A. K. Howard and H. Puschmann,
OLEX2: a complete structure solution, refinement and analysis program.
        J. Appl. Cryst. (2009). 42, 339-341.
;
_computing_structure_refinement
;
        SHELXL, G.M. Sheldrick, Acta Cryst.
        (2008). A64, 112-122
;
_computing_structure_solution
;
        SHELXS, G.M. Sheldrick, Acta Cryst.
        (2008). A64, 112-122
;
_diffrn_ambient_temperature 298
_diffrn_measured_fraction_theta_full 0.998
_diffrn_measured_fraction_theta_max 0.998
_diffrn_measurement_device_type 'Bruker APEX-II CCD'
_diffrn_measurement_method '\f and \w scans'
_diffrn_radiation_monochromator graphite
_diffrn_radiation_probe x-ray
_diffrn_radiation_type MoK\a
_diffrn_radiation_wavelength 0.71073
_diffrn_reflns_av_R_equivalents 0.0886
_diffrn_reflns_limit_h_max 8
_diffrn_reflns_limit_h_min -8
_diffrn_reflns_limit_k_max 14
_diffrn_reflns_limit_k_min -14
_diffrn_reflns_limit_l_max 14
_diffrn_reflns_limit_l_min -15
_diffrn_reflns_number 8156
_diffrn_reflns_theta_full 24.41
_diffrn_reflns_theta_max 24.41
_diffrn_reflns_theta_min 1.64
_diffrn_source 'fine-focus sealed tube'
_diffrn_standards_number 0
_exptl_absorpt_coefficient_mu 0.111
_exptl_absorpt_correction_T_max 0.7463
_exptl_absorpt_correction_T_min 0.6348
_exptl_absorpt_correction_type multi-scan
_exptl_absorpt_process_details
;
        SADABS-2008/1 (Bruker,2008) was used for absorption correction.
        wR2(int) was 0.0961 before and 0.0721 after correction.
        The Ratio of minimum to maximum transmission is 0.8506.
        The \l/2 correction factor is 0.0015.
;
_exptl_crystal_colour 'clear light colourless'
_exptl_crystal_density_diffrn 1.416
_exptl_crystal_density_method 'not measured'
_exptl_crystal_description needle
_exptl_crystal_F_000 500
_exptl_crystal_size_max 0.2
_exptl_crystal_size_mid 0.1
_exptl_crystal_size_min 0.1
_refine_diff_density_max 0.236
_refine_diff_density_min -0.214
_refine_diff_density_rms 0.052
_refine_ls_extinction_method none
_refine_ls_goodness_of_fit_ref 0.935
_refine_ls_hydrogen_treatment mixed
_refine_ls_matrix_type full
_refine_ls_number_parameters 400
_refine_ls_number_reflns 3664
_refine_ls_number_restraints 0
_refine_ls_restrained_S_all 0.935
_refine_ls_R_factor_all 0.1892
_refine_ls_R_factor_gt 0.068
_refine_ls_shift/su_max 0
_refine_ls_shift/su_mean 0
_refine_ls_structure_factor_coef Fsqd
_refine_ls_weighting_details 'calc w=1/[\s^2^(Fo^2^)+(0.0560P)^2^+0.0000P] where P=(Fo^2^+2Fc^2^)/3'
_refine_ls_weighting_scheme calc
_refine_ls_wR_factor_gt 0.136
_refine_ls_wR_factor_ref 0.1918
_reflns_number_gt 1394
_reflns_number_total 3664
_reflns_threshold_expression >2sigma(I)
_cod_data_source_file cg301831s_si_005.cif
_cod_data_source_block a22f1311pm_0m
_cod_database_code 4507623

loop_
_space_group_symop_id
_space_group_symop_operation_xyz
1 'x, y, z'
2 '-x, -y, -z'

loop_
_atom_site_label
_atom_site_type_symbol
_atom_site_fract_x
_atom_site_fract_y
_atom_site_fract_z
_atom_site_U_iso_or_equiv
_atom_site_adp_type
_atom_site_occupancy
_atom_site_symmetry_multiplicity
_atom_site_calc_flag
_atom_site_refinement_flags
H1 H 0.292(7) 1.191(4) -0.176(4) 0.057(19) Uiso 1 1 d .
H3 H 0.330(6) 0.841(3) -0.154(3) 0.043(15) Uiso 1 1 d .
H3A H 0.150(7) 0.431(4) 0.268(4) 0.074(17) Uiso 1 1 d .
H6 H 0.246(5) 0.805(3) 0.202(3) 0.035(14) Uiso 1 1 d .
H9 H 0.166(6) 1.168(3) 0.145(3) 0.056(14) Uiso 1 1 d .
H11 H 0.282(7) 0.972(4) 0.287(4) 0.067(17) Uiso 1 1 d .
H12A H -0.112(7) 0.931(4) 0.291(4) 0.069(17) Uiso 1 1 d .
H12B H 0.017(7) 0.884(4) 0.392(4) 0.098(19) Uiso 1 1 d .
H13A H -0.061(7) 1.111(4) 0.302(4) 0.080(19) Uiso 1 1 d .
H13B H 0.045(7) 1.088(4) 0.390(4) 0.08(2) Uiso 1 1 d .
H14A H 0.326(7) 0.463(4) 0.083(4) 0.09(2) Uiso 1 1 d .
H14B H 0.208(7) 0.541(4) 0.018(4) 0.08(2) Uiso 1 1 d .
H15A H -0.010(7) 0.456(4) 0.134(4) 0.069(18) Uiso 1 1 d .
H15B H -0.048(6) 0.571(4) 0.165(3) 0.059(15) Uiso 1 1 d .
H16A H 0.173(7) 0.557(4) 0.378(4) 0.081(17) Uiso 1 1 d .
H16B H 0.081(6) 0.642(3) 0.301(3) 0.043(14) Uiso 1 1 d .
H17A H 0.443(8) 0.529(5) 0.211(4) 0.11(2) Uiso 1 1 d .
H17B H 0.411(5) 0.647(3) 0.242(3) 0.027(13) Uiso 1 1 d .
H18A H -0.223(8) 0.543(5) 0.328(4) 0.10(2) Uiso 1 1 d .
H18B H -0.113(10) 0.484(6) 0.429(6) 0.15(3) Uiso 1 1 d .
C1 C 0.2226(6) 1.1215(4) -0.0039(4) 0.0434(13) Uani 1 1 d .
C2 C 0.2775(7) 1.0327(4) -0.0743(4) 0.0475(13) Uani 1 1 d .
C3 C 0.3196(7) 0.8326(4) -0.0847(5) 0.0474(14) Uani 1 1 d .
C4 C 0.3289(7) 0.7342(4) -0.0382(4) 0.0494(14) Uani 1 1 d .
C5 C 0.3071(7) 0.7170(4) 0.0700(4) 0.0489(14) Uani 1 1 d .
C6 C 0.2669(7) 0.8094(4) 0.1316(5) 0.0470(14) Uani 1 1 d .
C7 C 0.2514(6) 0.9121(4) 0.0851(4) 0.0399(12) Uani 1 1 d .
C8 C 0.2796(6) 0.9262(4) -0.0239(4) 0.0424(13) Uani 1 1 d .
C9 C 0.1911(7) 1.1026(4) 0.1026(5) 0.0485(14) Uani 1 1 d .
C10 C 0.1983(7) 1.2338(4) -0.0427(5) 0.0561(15) Uani 1 1 d .
C11 C 0.1711(9) 0.9906(4) 0.2625(4) 0.0508(15) Uani 1 1 d .
C12 C -0.0077(9) 0.9423(5) 0.3268(5) 0.0616(16) Uani 1 1 d .
C13 C 0.0166(9) 1.0597(5) 0.3334(5) 0.0665(18) Uani 1 1 d .
C14 C 0.2372(10) 0.5242(5) 0.0832(5) 0.0598(17) Uani 1 1 d .
C15 C 0.0424(9) 0.5116(5) 0.1598(5) 0.0555(16) Uani 1 1 d .
C16 C 0.1705(11) 0.5849(5) 0.2988(5) 0.0638(18) Uani 1 1 d .
C17 C 0.3574(11) 0.5977(5) 0.2182(5) 0.0648(19) Uani 1 1 d .
C18 C -0.1244(11) 0.4867(6) 0.3489(6) 0.084(2) Uani 1 1 d .
C19 C -0.2177(10) 0.3866(6) 0.3393(6) 0.115(3) Uani 1 1 d .
H19A H -0.3342 0.3831 0.3947 0.172 Uiso 1 1 calc R
H19B H -0.1289 0.3248 0.3449 0.172 Uiso 1 1 calc R
H19C H -0.2501 0.3874 0.2721 0.172 Uiso 1 1 calc R
N1 N 0.2007(5) 1.0043(3) 0.1486(3) 0.0435(11) Uani 1 1 d .
N2 N 0.3347(6) 0.6134(3) 0.1110(3) 0.0552(12) Uani 1 1 d .
N3 N 0.0657(7) 0.4955(4) 0.2698(4) 0.0578(13) Uani 1 1 d .
O1 O 0.2443(6) 1.2472(3) -0.1475(4) 0.0659(12) Uani 1 1 d .
O2 O 0.1395(6) 1.3098(3) 0.0130(3) 0.0749(12) Uani 1 1 d .
O3 O 0.3175(5) 1.0450(3) -0.1731(3) 0.0588(10) Uani 1 1 d .
F1 F 0.3703(4) 0.6481(2) -0.1031(2) 0.0692(9) Uani 1 1 d .
H5 H 0.312(11) 0.328(6) 0.510(7) 0.17(3) Uiso 1 1 d .
H21 H 0.433(6) 0.142(3) 0.336(4) 0.046(16) Uiso 1 1 d .
H22 H 0.582(7) 0.096(4) 0.466(4) 0.08(2) Uiso 1 1 d .
C20 C 0.3044(8) 0.2836(5) 0.3668(6) 0.0614(16) Uani 1 1 d .
C21 C 0.4237(9) 0.1824(5) 0.3881(5) 0.0631(17) Uani 1 1 d .
C22 C 0.5124(9) 0.1583(5) 0.4660(6) 0.074(2) Uani 1 1 d .
C23 C 0.5256(10) 0.2207(6) 0.5569(5) 0.086(2) Uani 1 1 d .
O4 O 0.2634(6) 0.2940(3) 0.2808(3) 0.0759(12) Uani 1 1 d .
O5 O 0.2524(7) 0.3526(4) 0.4373(4) 0.1075(18) Uani 1 1 d .
O6 O 0.4195(9) 0.3086(4) 0.5771(4) 0.140(2) Uani 1 1 d .
O7 O 0.6403(8) 0.1886(4) 0.6086(4) 0.136(2) Uani 1 1 d .

loop_
_atom_site_aniso_label
_atom_site_aniso_U_11
_atom_site_aniso_U_22
_atom_site_aniso_U_33
_atom_site_aniso_U_23
_atom_site_aniso_U_13
_atom_site_aniso_U_12
C1 0.042(3) 0.037(3) 0.056(4) -0.001(3) -0.022(3) 0.002(2)
C2 0.043(3) 0.053(3) 0.053(4) 0.004(3) -0.025(3) -0.002(3)
C3 0.051(3) 0.053(4) 0.042(4) -0.007(3) -0.020(3) 0.002(3)
C4 0.061(3) 0.033(3) 0.058(4) -0.009(3) -0.020(3) 0.000(3)
C5 0.058(3) 0.044(3) 0.046(4) -0.004(3) -0.018(3) 0.005(3)
C6 0.054(3) 0.046(3) 0.042(4) 0.000(3) -0.012(3) -0.010(3)
C7 0.039(3) 0.040(3) 0.045(4) -0.006(3) -0.018(2) 0.002(2)
C8 0.047(3) 0.041(3) 0.043(4) -0.005(3) -0.017(2) -0.001(2)
C9 0.049(3) 0.036(3) 0.064(4) -0.007(3) -0.021(3) 0.000(3)
C10 0.054(4) 0.047(4) 0.070(5) -0.002(3) -0.024(3) 0.004(3)
C11 0.056(4) 0.049(3) 0.049(4) -0.012(3) -0.018(3) 0.004(3)
C12 0.063(4) 0.070(4) 0.055(4) -0.007(3) -0.019(4) -0.005(3)
C13 0.081(5) 0.063(4) 0.055(5) -0.014(4) -0.023(4) 0.018(4)
C14 0.078(5) 0.043(3) 0.062(5) -0.004(3) -0.024(4) -0.005(3)
C15 0.068(4) 0.046(4) 0.056(4) -0.006(3) -0.027(4) 0.010(3)
C16 0.098(5) 0.048(4) 0.051(5) -0.001(3) -0.030(4) -0.002(4)
C17 0.090(5) 0.044(4) 0.074(5) 0.002(3) -0.045(4) -0.011(4)
C18 0.082(5) 0.075(5) 0.081(6) 0.007(4) 0.000(4) 0.002(4)
C19 0.097(5) 0.115(6) 0.132(7) 0.029(5) -0.023(4) -0.034(5)
N1 0.051(3) 0.037(2) 0.046(3) -0.006(2) -0.020(2) 0.005(2)
N2 0.078(3) 0.037(2) 0.056(3) -0.001(2) -0.028(2) -0.002(2)
N3 0.075(4) 0.041(3) 0.060(3) -0.003(2) -0.026(3) 0.006(3)
O1 0.084(3) 0.049(3) 0.067(3) 0.005(2) -0.027(2) 0.003(2)
O2 0.105(3) 0.037(2) 0.087(3) -0.008(2) -0.035(2) 0.010(2)
O3 0.075(3) 0.056(2) 0.047(3) 0.0029(19) -0.0211(19) 0.0045(19)
F1 0.102(2) 0.0467(17) 0.057(2) -0.0120(16) -0.0182(17) 0.0042(16)
C20 0.062(4) 0.051(4) 0.072(5) -0.004(3) -0.023(3) 0.006(3)
C21 0.074(4) 0.057(4) 0.058(5) -0.005(4) -0.015(4) -0.006(3)
C22 0.077(5) 0.055(4) 0.089(6) 0.014(4) -0.020(4) 0.000(4)
C23 0.106(6) 0.099(5) 0.057(5) 0.011(4) -0.036(4) 0.006(5)
O4 0.102(3) 0.060(2) 0.071(3) 0.005(2) -0.036(2) 0.005(2)
O5 0.141(4) 0.099(3) 0.088(4) -0.030(3) -0.062(3) 0.068(3)
O6 0.194(5) 0.140(5) 0.096(4) -0.054(3) -0.083(4) 0.093(4)
O7 0.185(5) 0.122(4) 0.121(4) 0.001(3) -0.102(4) 0.047(4)

loop_
_atom_type_symbol
_atom_type_description
_atom_type_scat_dispersion_real
_atom_type_scat_dispersion_imag
_atom_type_scat_source
C C 0.0033 0.0016 'International Tables Vol C Tables 4.2.6.8 and 6.1.1.4'
H H 0 0 'International Tables Vol C Tables 4.2.6.8 and 6.1.1.4'
F F 0.0171 0.0103 'International Tables Vol C Tables 4.2.6.8 and 6.1.1.4'
N N 0.0061 0.0033 'International Tables Vol C Tables 4.2.6.8 and 6.1.1.4'
O O 0.0106 0.006 'International Tables Vol C Tables 4.2.6.8 and 6.1.1.4'

loop_
_geom_angle_atom_site_label_1
_geom_angle_atom_site_label_2
_geom_angle_atom_site_label_3
_geom_angle
C2 C1 C10 122.0(5)
C9 C1 C2 119.7(5)
C9 C1 C10 118.4(5)
C1 C2 C8 115.5(5)
O3 C2 C1 122.8(5)
O3 C2 C8 121.7(5)
C4 C3 H3 122(3)
C4 C3 C8 120.6(5)
C8 C3 H3 118(3)
C3 C4 C5 123.8(5)
C3 C4 F1 116.7(5)
F1 C4 C5 119.4(4)
C4 C5 C6 116.2(5)
N2 C5 C4 120.3(4)
N2 C5 C6 123.3(5)
C5 C6 H6 122(3)
C7 C6 H6 118(3)
C7 C6 C5 120.8(5)
C6 C7 N1 120.2(5)
C8 C7 C6 121.2(5)
C8 C7 N1 118.5(4)
C3 C8 C2 120.7(5)
C7 C8 C2 121.9(4)
C7 C8 C3 117.3(5)
C1 C9 H9 115(3)
N1 C9 H9 120(3)
N1 C9 C1 124.5(5)
O1 C10 C1 115.1(5)
O2 C10 C1 124.4(6)
O2 C10 O1 120.4(5)
C12 C11 H11 114(3)
C13 C11 H11 115(3)
C13 C11 C12 60.1(4)
N1 C11 H11 116(3)
N1 C11 C12 120.3(5)
N1 C11 C13 119.7(5)
H12A C12 H12B 119(4)
C11 C12 H12A 117(3)
C11 C12 H12B 115(3)
C13 C12 H12A 112(3)
C13 C12 H12B 120(3)
C13 C12 C11 59.4(4)
H13A C13 H13B 111(4)
C11 C13 H13A 118(3)
C11 C13 H13B 119(3)
C11 C13 C12 60.4(4)
C12 C13 H13A 119(3)
C12 C13 H13B 123(3)
H14A C14 H14B 114(5)
C15 C14 H14A 112(3)
C15 C14 H14B 105(3)
N2 C14 H14A 105(3)
N2 C14 H14B 108(3)
N2 C14 C15 111.9(5)
H15A C15 H15B 107(4)
C14 C15 H15A 105(3)
C14 C15 H15B 116(3)
N3 C15 H15A 116(3)
N3 C15 H15B 103(3)
N3 C15 C14 110.9(5)
H16A C16 H16B 110(4)
C17 C16 H16A 120(3)
C17 C16 H16B 113(3)
C17 C16 N3 110.6(5)
N3 C16 H16A 98(3)
N3 C16 H16B 102(3)
H17A C17 H17B 110(4)
C16 C17 H17A 111(3)
C16 C17 H17B 105(3)
N2 C17 H17A 101(3)
N2 C17 H17B 116(3)
N2 C17 C16 114.0(5)
H18A C18 H18B 118(5)
C19 C18 H18A 100(3)
C19 C18 H18B 104(4)
C19 C18 N3 113.2(6)
N3 C18 H18A 107(3)
N3 C18 H18B 114(4)
C18 C19 H19A 109.5
C18 C19 H19B 109.5
C18 C19 H19C 109.5
H19A C19 H19B 109.5
H19A C19 H19C 109.5
H19B C19 H19C 109.5
C7 N1 C11 119.0(4)
C9 N1 C7 119.5(4)
C9 N1 C11 121.4(4)
C5 N2 C14 121.1(4)
C5 N2 C17 120.1(5)
C17 N2 C14 110.0(5)
C15 N3 H3A 105(3)
C15 N3 C16 110.8(5)
C15 N3 C18 112.8(5)
C16 N3 H3A 107(3)
C18 N3 H3A 111(3)
C18 N3 C16 109.9(5)
C10 O1 H1 111(4)
O4 C20 C21 117.9(6)
O4 C20 O5 123.4(6)
O5 C20 C21 118.7(6)
C20 C21 H21 105(3)
C22 C21 H21 124(3)
C22 C21 C20 130.0(7)
C21 C22 H22 119(4)
C21 C22 C23 131.6(7)
C23 C22 H22 109(4)
O6 C23 C22 118.9(6)
O7 C23 C22 119.5(7)
O7 C23 O6 121.6(7)
C20 O5 H5 112(4)
C23 O6 H5 111(3)

loop_
_geom_bond_atom_site_label_1
_geom_bond_atom_site_label_2
_geom_bond_distance
C1 C2 1.436(6)
C1 C9 1.368(6)
C1 C10 1.475(7)
C2 C8 1.454(6)
C2 O3 1.258(5)
C3 H3 0.89(4)
C3 C4 1.345(7)
C3 C8 1.408(6)
C4 C5 1.393(6)
C4 F1 1.364(5)
C5 C6 1.404(6)
C5 N2 1.389(6)
C6 H6 0.89(4)
C6 C7 1.397(6)
C7 C8 1.395(6)
C7 N1 1.415(5)
C9 H9 0.98(4)
C9 N1 1.342(6)
C10 O1 1.335(6)
C10 O2 1.201(6)
C11 H11 0.93(4)
C11 C12 1.501(8)
C11 C13 1.486(7)
C11 N1 1.456(6)
C12 H12A 0.99(5)
C12 H12B 1.13(6)
C12 C13 1.497(8)
C13 H13A 0.95(5)
C13 H13B 0.90(5)
C14 H14A 0.95(5)
C14 H14B 0.94(5)
C14 C15 1.513(8)
C14 N2 1.465(6)
C15 H15A 0.93(5)
C15 H15B 0.93(4)
C15 N3 1.490(7)
C16 H16A 1.08(5)
C16 H16B 0.91(4)
C16 C17 1.496(8)
C16 N3 1.505(7)
C17 H17A 1.00(6)
C17 H17B 0.85(4)
C17 N2 1.451(7)
C18 H18A 1.02(6)
C18 H18B 1.07(7)
C18 C19 1.488(9)
C18 N3 1.496(7)
C19 H19A 0.96
C19 H19B 0.96
C19 H19C 0.96
N3 H3A 0.96(5)
O1 H1 0.82(4)
C20 C21 1.505(7)
C20 O4 1.227(6)
C20 O5 1.254(6)
C21 H21 0.85(4)
C21 C22 1.331(8)
C22 H22 0.88(5)
C22 C23 1.476(9)
C23 O6 1.270(7)
C23 O7 1.208(7)
O5 H5 1.15(9)
O6 H5 1.30(9)
